data_4113107
loop_
_publ_author_name
'Matthew D. LoCoco'
'Richard F. Jordan'

_publ_section_title
;
 Enantioselective Synthesis of ansa-Zirconocenes
;
_journal_name_full 'Journal of the American Chemical Society'
_journal_page_first 13918
_journal_page_last 13919
_journal_paper_doi 10.1021/ja045245g
_journal_volume 126
_journal_year 2004
_chemical_absolute_configuration ad
_chemical_formula_sum 'C37 H38 N2 Si Zr'
_chemical_formula_weight 630.00
_chemical_name_systematic
; 
 ? 
;
_space_group_IT_number 5
_symmetry_cell_setting monoclinic
_symmetry_space_group_name_Hall 'C 2y'
_symmetry_space_group_name_H-M 'C 1 2 1'
_atom_sites_solution_hydrogens geom
_atom_sites_solution_primary direct
_atom_sites_solution_secondary difmap
_audit_creation_method SHELXL-97
_cell_angle_alpha 90.00
_cell_angle_beta 117.92(3)
_cell_angle_gamma 90.00
_cell_formula_units_Z 2
_cell_length_a 15.041(3)
_cell_length_b 11.401(2)
_cell_length_c 11.289(2)
_cell_measurement_temperature 293(2)
_cell_measurement_theta_max 25.02
_cell_measurement_theta_min 2.04
_cell_volume 1710.5(7)
_computing_structure_refinement 'SHELXL-97 (Sheldrick, 1997)'
_computing_structure_solution 'SHELXS-97 (Sheldrick, 1990)'
_diffrn_ambient_temperature 293(2)
_diffrn_measured_fraction_theta_full 0.999
_diffrn_measured_fraction_theta_max 0.999
_diffrn_radiation_monochromator graphite
_diffrn_radiation_source 'fine-focus sealed tube'
_diffrn_radiation_type MoK\a
_diffrn_radiation_wavelength 0.71073
_diffrn_reflns_av_R_equivalents 0.0449
_diffrn_reflns_av_sigmaI/netI 0.0594
_diffrn_reflns_limit_h_max 17
_diffrn_reflns_limit_h_min -17
_diffrn_reflns_limit_k_max 13
_diffrn_reflns_limit_k_min -13
_diffrn_reflns_limit_l_max 13
_diffrn_reflns_limit_l_min -13
_diffrn_reflns_number 8131
_diffrn_reflns_theta_full 25.02
_diffrn_reflns_theta_max 25.02
_diffrn_reflns_theta_min 2.04
_exptl_absorpt_coefficient_mu 0.382
_exptl_absorpt_correction_T_max 0.9628
_exptl_absorpt_correction_T_min 0.9628
_exptl_absorpt_correction_type multi-scan
_exptl_absorpt_process_details
;
SADABS based on redundant diffractions
;
_exptl_crystal_density_diffrn 1.223
_exptl_crystal_F_000 656
_exptl_crystal_size_max 0.10
_exptl_crystal_size_mid 0.10
_exptl_crystal_size_min 0.10
_refine_diff_density_max 0.918
_refine_diff_density_min -0.612
_refine_diff_density_rms 0.071
_refine_ls_abs_structure_details 'Flack H D (1983), Acta Cryst. A39, 876-881'
_refine_ls_abs_structure_Flack 0.08(5)
_refine_ls_extinction_method none
_refine_ls_goodness_of_fit_ref 1.062
_refine_ls_hydrogen_treatment mixed
_refine_ls_matrix_type full
_refine_ls_number_parameters 190
_refine_ls_number_reflns 3025
_refine_ls_number_restraints 1
_refine_ls_restrained_S_all 1.061
_refine_ls_R_factor_all 0.0396
_refine_ls_R_factor_gt 0.0390
_refine_ls_shift/su_max 0.000
_refine_ls_shift/su_mean 0.000
_refine_ls_structure_factor_coef Fsqd
_refine_ls_weighting_details 'calc w=1/[\s^2^(Fo^2^)+(0.0468P)^2^+0.0000P] where P=(Fo^2^+2Fc^2^)/3'
_refine_ls_weighting_scheme calc
_refine_ls_wR_factor_gt 0.0891
_refine_ls_wR_factor_ref 0.0895
_reflns_number_gt 2986
_reflns_number_total 3025
_reflns_threshold_expression >2sigma(I)
_cod_data_source_file ja045245gsi20040902_010105.cif
_cod_data_source_block matt11
_cod_database_code 4113107

loop_
_symmetry_equiv_pos_as_xyz
'x, y, z'
'-x, y, -z'
'x+1/2, y+1/2, z'
'-x+1/2, y+1/2, -z'

loop_
_atom_site_label
_atom_site_type_symbol
_atom_site_fract_x
_atom_site_fract_y
_atom_site_fract_z
_atom_site_U_iso_or_equiv
_atom_site_adp_type
_atom_site_occupancy
_atom_site_symmetry_multiplicity
_atom_site_calc_flag
_atom_site_refinement_flags
C1 C 1.0756(3) 0.3489(4) 0.8337(4) 0.0271(12) Uani 1 1 d .
H1 H 1.0621 0.4019 0.7588 0.033 Uiso 1 1 calc R
C2 C 1.0206(3) 0.2487(4) 0.8269(4) 0.0275(10) Uani 1 1 d .
H2 H 0.9647 0.2183 0.7445 0.033 Uiso 1 1 calc R
C3 C 1.0694(3) 0.1848(3) 0.9515(4) 0.0257(10) Uani 1 1 d .
C4 C 1.1593(3) 0.2490(3) 1.0321(4) 0.0280(10) Uani 1 1 d .
C5 C 1.1630(3) 0.3500(4) 0.9592(4) 0.0279(11) Uani 1 1 d .
C6 C 1.2472(4) 0.4269(4) 1.0178(5) 0.0333(11) Uani 1 1 d .
H6 H 1.2498 0.4935 0.9719 0.040 Uiso 1 1 calc R
C7 C 1.3229(4) 0.4024(4) 1.1399(5) 0.0351(12) Uani 1 1 d .
H7 H 1.3781 0.4525 1.1779 0.042 Uiso 1 1 calc R
C8 C 1.3202(3) 0.3022(4) 1.2116(5) 0.0382(12) Uani 1 1 d .
H8 H 1.3740 0.2866 1.2954 0.046 Uiso 1 1 calc R
C9 C 1.2400(3) 0.2280(4) 1.1596(4) 0.0321(9) Uani 1 1 d .
H9 H 1.2387 0.1632 1.2089 0.039 Uiso 1 1 calc R
C10 C 0.8886(4) 0.5100(4) 0.7267(5) 0.0364(12) Uani 1 1 d .
C11 C 0.8358(4) 0.4207(5) 0.6371(5) 0.0458(13) Uani 1 1 d .
H11 H 0.8124 0.3577 0.6670 0.055 Uiso 1 1 calc R
C12 C 0.8172(4) 0.4230(6) 0.5060(6) 0.0635(19) Uani 1 1 d .
H12 H 0.7825 0.3618 0.4484 0.076 Uiso 1 1 calc R
C13 C 0.8506(6) 0.5174(9) 0.4597(7) 0.096(4) Uani 1 1 d .
H13 H 0.8386 0.5198 0.3711 0.115 Uiso 1 1 calc R
C14 C 0.9015(5) 0.6069(9) 0.5462(8) 0.091(3) Uani 1 1 d .
H14 H 0.9239 0.6698 0.5148 0.109 Uiso 1 1 calc R
C15 C 0.9203(4) 0.6066(6) 0.6765(7) 0.0615(18) Uani 1 1 d .
H15 H 0.9537 0.6694 0.7323 0.074 Uiso 1 1 calc R
C16 C 0.9043(3) 0.6035(4) 0.9347(5) 0.0354(11) Uani 1 1 d .
H16 H 0.8950 0.5726 1.0092 0.042 Uiso 1 1 calc R
C17 C 0.8116(4) 0.6771(4) 0.8514(6) 0.0490(14) Uani 1 1 d .
H17A H 0.8182 0.7132 0.7790 0.073 Uiso 1 1 calc R
H17B H 0.8050 0.7368 0.9067 0.073 Uiso 1 1 calc R
H17C H 0.7530 0.6279 0.8156 0.073 Uiso 1 1 calc R
C18 C 1.0000 0.6828(9) 1.0000 0.064(4) Uani 1 2 d S
H18A H 0.9971 0.7327 1.0677 0.077 Uiso 0.50 1 calc PR
H18B H 1.0029 0.7327 0.9323 0.077 Uiso 0.50 1 calc PR
C19 C 0.9166(4) -0.0152(4) 0.8542(5) 0.0319(10) Uani 1 1 d .
H19A H 0.9563 -0.0717 0.8366 0.048 Uiso 1 1 calc R
H19B H 0.8816 0.0339 0.7769 0.048 Uiso 1 1 calc R
H19C H 0.8687 -0.0552 0.8736 0.048 Uiso 1 1 calc R
N1 N 0.9136(3) 0.4984(3) 0.8616(4) 0.0284(9) Uani 1 1 d .
Si1 Si 1.0000 0.07638(18) 1.0000 0.0238(5) Uani 1 2 d S
Zr1 Zr 1.0000 0.36862(3) 1.0000 0.01322(13) Uani 1 2 d S

loop_
_atom_site_aniso_label
_atom_site_aniso_U_11
_atom_site_aniso_U_22
_atom_site_aniso_U_33
_atom_site_aniso_U_23
_atom_site_aniso_U_13
_atom_site_aniso_U_12
C1 0.039(2) 0.018(3) 0.033(2) 0.0018(18) 0.0242(18) -0.0003(19)
C2 0.035(2) 0.029(3) 0.024(2) -0.0034(17) 0.0185(19) 0.0014(19)
C3 0.028(2) 0.017(2) 0.038(2) -0.0053(17) 0.021(2) 0.0038(16)
C4 0.030(2) 0.025(3) 0.034(2) -0.0040(18) 0.0194(19) 0.0025(18)
C5 0.039(2) 0.016(3) 0.039(2) -0.0033(19) 0.0273(18) -0.001(2)
C6 0.036(3) 0.028(2) 0.047(3) -0.007(2) 0.030(2) -0.004(2)
C7 0.029(2) 0.031(3) 0.051(3) -0.011(2) 0.024(2) -0.0041(17)
C8 0.024(2) 0.041(3) 0.040(3) -0.007(2) 0.007(2) -0.002(2)
C9 0.034(2) 0.024(2) 0.039(2) 0.000(2) 0.0178(19) 0.004(2)
C10 0.028(3) 0.047(3) 0.036(3) 0.017(2) 0.017(2) 0.010(2)
C11 0.042(3) 0.063(3) 0.033(3) 0.014(2) 0.019(2) 0.023(2)
C12 0.046(3) 0.106(5) 0.038(3) 0.015(3) 0.019(3) 0.034(3)
C13 0.061(5) 0.195(11) 0.041(4) 0.068(5) 0.031(4) 0.067(6)
C14 0.060(5) 0.152(9) 0.066(5) 0.070(5) 0.034(4) 0.030(5)
C15 0.041(3) 0.078(4) 0.070(4) 0.046(3) 0.030(3) 0.015(3)
C16 0.033(3) 0.022(2) 0.055(3) 0.000(2) 0.024(2) -0.0011(19)
C17 0.035(3) 0.025(2) 0.091(4) 0.003(3) 0.032(3) 0.005(2)
C18 0.055(6) 0.018(5) 0.139(10) 0.000 0.063(7) 0.000
C19 0.035(3) 0.023(2) 0.037(3) -0.001(2) 0.016(2) -0.001(2)
N1 0.025(2) 0.028(2) 0.033(2) 0.0037(16) 0.0134(18) 0.0011(15)
Si1 0.0291(11) 0.0134(10) 0.0288(11) 0.000 0.0134(9) 0.000
Zr1 0.0194(2) 0.0065(2) 0.0152(2) 0.000 0.00930(18) 0.000

loop_
_atom_type_symbol
_atom_type_description
_atom_type_scat_dispersion_real
_atom_type_scat_dispersion_imag
_atom_type_scat_source
C C 0.0033 0.0016 'International Tables Vol C Tables 4.2.6.8 and 6.1.1.4'
H H 0.0000 0.0000 'International Tables Vol C Tables 4.2.6.8 and 6.1.1.4'
N N 0.0061 0.0033 'International Tables Vol C Tables 4.2.6.8 and 6.1.1.4'
Si Si 0.0817 0.0704 'International Tables Vol C Tables 4.2.6.8 and 6.1.1.4'
Zr Zr -2.9673 0.5597 'International Tables Vol C Tables 4.2.6.8 and 6.1.1.4'

loop_
_geom_angle_atom_site_label_1
_geom_angle_atom_site_label_2
_geom_angle_atom_site_label_3
_geom_angle
_geom_angle_site_symmetry_1
_geom_angle_site_symmetry_3
C2 C1 C5 108.2(4) . .
C2 C1 Zr1 70.3(2) . .
C5 C1 Zr1 78.0(2) . .
C1 C2 C3 110.0(4) . .
C1 C2 Zr1 78.3(2) . .
C3 C2 Zr1 73.1(2) . .
C4 C3 C2 105.1(4) . .
C4 C3 Si1 130.4(3) . .
C2 C3 Si1 121.5(3) . .
C4 C3 Zr1 78.4(2) . .
C2 C3 Zr1 73.6(2) . .
Si1 C3 Zr1 98.17(17) . .
C9 C4 C3 132.3(4) . .
C9 C4 C5 118.7(4) . .
C3 C4 C5 109.0(4) . .
C9 C4 Zr1 121.6(3) . .
C3 C4 Zr1 69.5(2) . .
C5 C4 Zr1 77.4(2) . .
C1 C5 C6 132.8(5) . .
C1 C5 C4 107.6(4) . .
C6 C5 C4 119.6(4) . .
C1 C5 Zr1 71.3(2) . .
C6 C5 Zr1 123.5(3) . .
C4 C5 Zr1 71.5(2) . .
C7 C6 C5 119.4(5) . .
C6 C7 C8 121.2(4) . .
C9 C8 C7 120.9(4) . .
C8 C9 C4 120.2(5) . .
C11 C10 N1 119.6(4) . .
C11 C10 C15 117.5(5) . .
N1 C10 C15 122.8(5) . .
C12 C11 C10 121.9(6) . .
C11 C12 C13 119.6(7) . .
C14 C13 C12 119.2(6) . .
C15 C14 C13 122.1(8) . .
C14 C15 C10 119.6(7) . .
N1 C16 C17 113.4(4) . .
N1 C16 C18 114.8(4) . .
C17 C16 C18 110.4(4) . .
C16 C18 C16 109.2(7) . 2_757
C10 N1 C16 118.6(4) . .
C10 N1 Zr1 129.5(3) . .
C16 N1 Zr1 109.8(3) . .
C19 Si1 C19 111.5(3) . 2_757
C19 Si1 C3 110.6(2) . .
C19 Si1 C3 113.3(2) 2_757 .
C19 Si1 C3 113.3(2) . 2_757
C19 Si1 C3 110.6(2) 2_757 2_757
C3 Si1 C3 96.6(3) . 2_757
N1 Zr1 N1 90.5(2) 2_757 .
N1 Zr1 C3 126.89(15) 2_757 2_757
N1 Zr1 C3 125.01(14) . 2_757
N1 Zr1 C3 125.01(14) 2_757 .
N1 Zr1 C3 126.89(15) . .
C3 Zr1 C3 67.01(19) 2_757 .
N1 Zr1 C2 93.63(14) 2_757 2_757
N1 Zr1 C2 134.49(14) . 2_757
C3 Zr1 C2 33.30(14) 2_757 2_757
C3 Zr1 C2 86.03(14) . 2_757
N1 Zr1 C2 134.49(14) 2_757 .
N1 Zr1 C2 93.63(14) . .
C3 Zr1 C2 86.03(14) 2_757 .
C3 Zr1 C2 33.30(14) . .
C2 Zr1 C2 114.26(19) 2_757 .
N1 Zr1 C1 81.52(15) 2_757 2_757
N1 Zr1 C1 105.56(14) . 2_757
C3 Zr1 C1 53.74(14) 2_757 2_757
C3 Zr1 C1 116.65(14) . 2_757
C2 Zr1 C1 31.35(14) 2_757 2_757
C2 Zr1 C1 139.54(14) . 2_757
N1 Zr1 C1 105.56(14) 2_757 .
N1 Zr1 C1 81.52(15) . .
C3 Zr1 C1 116.65(14) 2_757 .
C3 Zr1 C1 53.74(14) . .
C2 Zr1 C1 139.54(14) 2_757 .
C2 Zr1 C1 31.35(14) . .
C1 Zr1 C1 170.2(2) 2_757 .
N1 Zr1 C4 132.35(14) 2_757 2_757
N1 Zr1 C4 93.23(14) . 2_757
C3 Zr1 C4 32.14(13) 2_757 2_757
C3 Zr1 C4 88.98(13) . 2_757
C2 Zr1 C4 52.47(13) 2_757 2_757
C2 Zr1 C4 92.66(14) . 2_757
C1 Zr1 C4 51.78(14) 2_757 2_757
C1 Zr1 C4 121.99(13) . 2_757
N1 Zr1 C4 93.23(14) 2_757 .
N1 Zr1 C4 132.35(14) . .
C3 Zr1 C4 88.98(13) 2_757 .
C3 Zr1 C4 32.14(13) . .
C2 Zr1 C4 92.66(14) 2_757 .
C2 Zr1 C4 52.47(13) . .
C1 Zr1 C4 121.99(13) 2_757 .
C1 Zr1 C4 51.78(13) . .
C4 Zr1 C4 117.55(18) 2_757 .
N1 Zr1 C5 102.87(14) 2_757 2_757
N1 Zr1 C5 83.56(14) . 2_757
C3 Zr1 C5 52.82(14) 2_757 2_757
C3 Zr1 C5 118.25(15) . 2_757
C2 Zr1 C5 51.36(14) 2_757 2_757
C2 Zr1 C5 122.63(14) . 2_757
C1 Zr1 C5 30.66(12) 2_757 2_757
C1 Zr1 C5 147.86(12) . 2_757
C4 Zr1 C5 31.06(14) 2_757 2_757
C4 Zr1 C5 140.81(14) . 2_757
N1 Zr1 C5 83.56(14) 2_757 .
N1 Zr1 C5 102.87(14) . .
C3 Zr1 C5 118.25(14) 2_757 .
C3 Zr1 C5 52.82(14) . .
C2 Zr1 C5 122.63(14) 2_757 .
C2 Zr1 C5 51.36(14) . .
C1 Zr1 C5 147.86(12) 2_757 .
C1 Zr1 C5 30.66(12) . .
C4 Zr1 C5 140.81(14) 2_757 .
C4 Zr1 C5 31.06(14) . .
C5 Zr1 C5 171.0(2) 2_757 .

loop_
_geom_bond_atom_site_label_1
_geom_bond_atom_site_label_2
_geom_bond_distance
_geom_bond_site_symmetry_2
C1 C2 1.393(6) .
C1 C5 1.411(6) .
C1 Zr1 2.621(4) .
C2 C3 1.442(6) .
C2 Zr1 2.520(4) .
C3 C4 1.428(6) .
C3 Si1 1.858(4) .
C3 Zr1 2.514(4) .
C4 C9 1.403(6) .
C4 C5 1.431(6) .
C4 Zr1 2.630(4) .
C5 C6 1.423(6) .
C5 Zr1 2.707(4) .
C6 C7 1.343(7) .
C7 C8 1.412(6) .
C8 C9 1.361(6) .
C10 C11 1.392(7) .
C10 N1 1.394(6) .
C10 C15 1.419(7) .
C11 C12 1.372(7) .
C12 C13 1.388(11) .
C13 C14 1.372(13) .
C14 C15 1.362(9) .
C16 N1 1.498(6) .
C16 C17 1.518(6) .
C16 C18 1.562(7) .
C18 C16 1.562(7) 2_757
C19 Si1 1.854(5) .
N1 Zr1 2.101(4) .
Si1 C19 1.854(5) 2_757
Si1 C3 1.858(4) 2_757
Zr1 N1 2.101(4) 2_757
Zr1 C3 2.514(4) 2_757
Zr1 C2 2.520(4) 2_757
Zr1 C1 2.621(4) 2_757
Zr1 C4 2.630(4) 2_757
Zr1 C5 2.707(4) 2_757

loop_
_geom_torsion_atom_site_label_1
_geom_torsion_atom_site_label_2
_geom_torsion_atom_site_label_3
_geom_torsion_atom_site_label_4
_geom_torsion
_geom_torsion_site_symmetry_4
C5 C1 C2 C3 2.6(5) .
Zr1 C1 C2 C3 -67.0(3) .
C5 C1 C2 Zr1 69.6(3) .
C1 C2 C3 C4 -2.4(4) .
Zr1 C2 C3 C4 -72.8(3) .
C1 C2 C3 Si1 160.0(3) .
Zr1 C2 C3 Si1 89.6(3) .
C1 C2 C3 Zr1 70.4(3) .
C2 C3 C4 C9 -176.1(4) .
Si1 C3 C4 C9 23.7(7) .
Zr1 C3 C4 C9 114.6(5) .
C2 C3 C4 C5 1.3(4) .
Si1 C3 C4 C5 -158.9(3) .
Zr1 C3 C4 C5 -68.0(3) .
C2 C3 C4 Zr1 69.3(3) .
Si1 C3 C4 Zr1 -90.9(3) .
C2 C1 C5 C6 176.9(4) .
Zr1 C1 C5 C6 -118.7(5) .
C2 C1 C5 C4 -1.7(5) .
Zr1 C1 C5 C4 62.7(3) .
C2 C1 C5 Zr1 -64.4(3) .
C9 C4 C5 C1 178.0(4) .
C3 C4 C5 C1 0.2(5) .
Zr1 C4 C5 C1 -62.6(3) .
C9 C4 C5 C6 -0.7(6) .
C3 C4 C5 C6 -178.6(4) .
Zr1 C4 C5 C6 118.7(4) .
C9 C4 C5 Zr1 -119.4(4) .
C3 C4 C5 Zr1 62.8(3) .
C1 C5 C6 C7 -177.2(5) .
C4 C5 C6 C7 1.2(6) .
Zr1 C5 C6 C7 87.6(5) .
C5 C6 C7 C8 -0.4(6) .
C6 C7 C8 C9 -0.9(7) .
C7 C8 C9 C4 1.4(7) .
C3 C4 C9 C8 176.7(4) .
C5 C4 C9 C8 -0.5(6) .
Zr1 C4 C9 C8 -93.1(4) .
N1 C10 C11 C12 -174.1(5) .
C15 C10 C11 C12 2.0(7) .
C10 C11 C12 C13 -0.8(8) .
C11 C12 C13 C14 -0.2(9) .
C12 C13 C14 C15 -0.1(11) .
C13 C14 C15 C10 1.4(10) .
C11 C10 C15 C14 -2.3(8) .
N1 C10 C15 C14 173.7(5) .
N1 C16 C18 C16 -41.2(3) 2_757
C17 C16 C18 C16 -170.8(5) 2_757
C11 C10 N1 C16 -139.4(4) .
C15 C10 N1 C16 44.8(6) .
C11 C10 N1 Zr1 59.0(6) .
C15 C10 N1 Zr1 -116.8(5) .
C17 C16 N1 C10 39.8(6) .
C18 C16 N1 C10 -88.3(5) .
C17 C16 N1 Zr1 -155.2(3) .
C18 C16 N1 Zr1 76.6(4) .
C4 C3 Si1 C19 -160.3(4) .
C2 C3 Si1 C19 42.3(4) .
Zr1 C3 Si1 C19 118.0(2) .
C4 C3 Si1 C19 -34.2(4) 2_757
C2 C3 Si1 C19 168.4(3) 2_757
Zr1 C3 Si1 C19 -115.9(2) 2_757
C4 C3 Si1 C3 81.7(4) 2_757
C2 C3 Si1 C3 -75.7(3) 2_757
Zr1 C3 Si1 C3 0.0 2_757
C10 N1 Zr1 N1 130.0(4) 2_757
C16 N1 Zr1 N1 -32.9(2) 2_757
C10 N1 Zr1 C3 -92.4(4) 2_757
C16 N1 Zr1 C3 104.8(3) 2_757
C10 N1 Zr1 C3 -6.4(5) .
C16 N1 Zr1 C3 -169.2(3) .
C10 N1 Zr1 C2 -134.4(4) 2_757
C16 N1 Zr1 C2 62.7(3) 2_757
C10 N1 Zr1 C2 -4.7(4) .
C16 N1 Zr1 C2 -167.5(3) .
C10 N1 Zr1 C1 -148.7(4) 2_757
C16 N1 Zr1 C1 48.5(3) 2_757
C10 N1 Zr1 C1 24.3(4) .
C16 N1 Zr1 C1 -138.5(3) .
C10 N1 Zr1 C4 -97.5(4) 2_757
C16 N1 Zr1 C4 99.6(3) 2_757
C10 N1 Zr1 C4 35.2(5) .
C16 N1 Zr1 C4 -127.7(3) .
C10 N1 Zr1 C5 -127.1(4) 2_757
C16 N1 Zr1 C5 70.0(3) 2_757
C10 N1 Zr1 C5 46.5(4) .
C16 N1 Zr1 C5 -116.4(3) .
C4 C3 Zr1 N1 -9.8(3) 2_757
C2 C3 Zr1 N1 -119.5(3) 2_757
Si1 C3 Zr1 N1 119.93(18) 2_757
C4 C3 Zr1 N1 112.9(3) .
C2 C3 Zr1 N1 3.1(3) .
Si1 C3 Zr1 N1 -117.44(18) .
C4 C3 Zr1 C3 -129.7(3) 2_757
C2 C3 Zr1 C3 120.6(3) 2_757
Si1 C3 Zr1 C3 0.0 2_757
C4 C3 Zr1 C2 -101.4(3) 2_757
C2 C3 Zr1 C2 148.9(2) 2_757
Si1 C3 Zr1 C2 28.28(17) 2_757
C4 C3 Zr1 C2 109.7(3) .
Si1 C3 Zr1 C2 -120.6(3) .
C4 C3 Zr1 C1 -108.4(2) 2_757
C2 C3 Zr1 C1 141.9(2) 2_757
Si1 C3 Zr1 C1 21.3(2) 2_757
C4 C3 Zr1 C1 74.1(3) .
C2 C3 Zr1 C1 -35.7(2) .
Si1 C3 Zr1 C1 -156.2(2) .
C4 C3 Zr1 C4 -153.9(2) 2_757
C2 C3 Zr1 C4 96.4(2) 2_757
Si1 C3 Zr1 C4 -24.17(17) 2_757
C2 C3 Zr1 C4 -109.7(3) .
Si1 C3 Zr1 C4 129.7(3) .
C4 C3 Zr1 C5 -143.0(2) 2_757
C2 C3 Zr1 C5 107.3(2) 2_757
Si1 C3 Zr1 C5 -13.3(2) 2_757
C4 C3 Zr1 C5 35.6(2) .
C2 C3 Zr1 C5 -74.2(2) .
Si1 C3 Zr1 C5 165.3(2) .
C1 C2 Zr1 N1 -27.1(3) 2_757
C3 C2 Zr1 N1 88.2(3) 2_757
C1 C2 Zr1 N1 67.2(3) .
C3 C2 Zr1 N1 -177.5(2) .
C1 C2 Zr1 C3 -168.0(3) 2_757
C3 C2 Zr1 C3 -52.6(3) 2_757
C1 C2 Zr1 C3 -115.4(4) .
C1 C2 Zr1 C2 -149.8(3) 2_757
C3 C2 Zr1 C2 -34.5(2) 2_757
C1 C2 Zr1 C1 -173.59(15) 2_757
C3 C2 Zr1 C1 -58.2(3) 2_757
C3 C2 Zr1 C1 115.4(4) .
C1 C2 Zr1 C4 160.6(3) 2_757
C3 C2 Zr1 C4 -84.1(2) 2_757
C1 C2 Zr1 C4 -76.2(3) .
C3 C2 Zr1 C4 39.2(2) .
C1 C2 Zr1 C5 151.8(2) 2_757
C3 C2 Zr1 C5 -92.8(3) 2_757
C1 C2 Zr1 C5 -36.4(3) .
C3 C2 Zr1 C5 78.9(3) .
C2 C1 Zr1 N1 160.3(2) 2_757
C5 C1 Zr1 N1 45.7(3) 2_757
C2 C1 Zr1 N1 -111.6(3) .
C5 C1 Zr1 N1 133.9(3) .
C2 C1 Zr1 C3 13.5(3) 2_757
C5 C1 Zr1 C3 -101.1(3) 2_757
C2 C1 Zr1 C3 38.0(2) .
C5 C1 Zr1 C3 -76.6(3) .
C2 C1 Zr1 C2 44.9(4) 2_757
C5 C1 Zr1 C2 -69.6(4) 2_757
C5 C1 Zr1 C2 -114.5(4) .
C2 C1 Zr1 C4 -23.1(3) 2_757
C5 C1 Zr1 C4 -137.6(3) 2_757
C2 C1 Zr1 C4 78.6(3) .
C5 C1 Zr1 C4 -35.9(3) .
C2 C1 Zr1 C5 -48.3(4) 2_757
C5 C1 Zr1 C5 -162.9(4) 2_757
C2 C1 Zr1 C5 114.5(4) .
C9 C4 Zr1 N1 44.2(4) 2_757
C3 C4 Zr1 N1 172.0(3) 2_757
C5 C4 Zr1 N1 -71.9(3) 2_757
C9 C4 Zr1 N1 137.9(3) .
C3 C4 Zr1 N1 -94.4(3) .
C5 C4 Zr1 N1 21.8(3) .
C9 C4 Zr1 C3 -82.7(4) 2_757
C3 C4 Zr1 C3 45.1(3) 2_757
C5 C4 Zr1 C3 161.2(3) 2_757
C9 C4 Zr1 C3 -127.8(5) .
C5 C4 Zr1 C3 116.1(4) .
C9 C4 Zr1 C2 -49.6(4) 2_757
C3 C4 Zr1 C2 78.2(3) 2_757
C5 C4 Zr1 C2 -165.7(3) 2_757
C9 C4 Zr1 C2 -168.4(4) .
C3 C4 Zr1 C2 -40.7(2) .
C5 C4 Zr1 C2 75.5(3) .
C9 C4 Zr1 C1 -37.8(4) 2_757
C3 C4 Zr1 C1 90.0(3) 2_757
C5 C4 Zr1 C1 -153.9(2) 2_757
C9 C4 Zr1 C1 151.5(4) .
C3 C4 Zr1 C1 -80.7(3) .
C5 C4 Zr1 C1 35.4(2) .
C9 C4 Zr1 C4 -98.0(4) 2_757
C3 C4 Zr1 C4 29.8(2) 2_757
C5 C4 Zr1 C4 145.9(3) 2_757
C9 C4 Zr1 C5 -70.8(4) 2_757
C3 C4 Zr1 C5 57.0(3) 2_757
C5 C4 Zr1 C5 173.15(18) 2_757
C9 C4 Zr1 C5 116.1(5) .
C3 C4 Zr1 C5 -116.1(4) .
C1 C5 Zr1 N1 -136.0(3) 2_757
C6 C5 Zr1 N1 -6.5(4) 2_757
C4 C5 Zr1 N1 107.3(3) 2_757
C1 C5 Zr1 N1 -47.0(3) .
C6 C5 Zr1 N1 82.6(4) .
C4 C5 Zr1 N1 -163.7(2) .
C1 C5 Zr1 C3 95.3(3) 2_757
C6 C5 Zr1 C3 -135.2(4) 2_757
C4 C5 Zr1 C3 -21.4(3) 2_757
C1 C5 Zr1 C3 79.9(3) .
C6 C5 Zr1 C3 -150.6(4) .
C4 C5 Zr1 C3 -36.8(2) .
C1 C5 Zr1 C2 133.8(3) 2_757
C6 C5 Zr1 C2 -96.7(4) 2_757
C4 C5 Zr1 C2 17.1(3) 2_757
C1 C5 Zr1 C2 37.3(3) .
C6 C5 Zr1 C2 166.8(5) .
C4 C5 Zr1 C2 -79.4(3) .
C1 C5 Zr1 C1 161.3(4) 2_757
C6 C5 Zr1 C1 -69.2(5) 2_757
C4 C5 Zr1 C1 44.6(4) 2_757
C6 C5 Zr1 C1 129.5(6) .
C4 C5 Zr1 C1 -116.7(4) .
C1 C5 Zr1 C4 64.8(4) 2_757
C6 C5 Zr1 C4 -165.6(3) 2_757
C4 C5 Zr1 C4 -51.8(4) 2_757
C1 C5 Zr1 C4 116.7(4) .
C6 C5 Zr1 C4 -113.8(5) .
